data_4032672
loop_
_publ_author_name
'Huang, Zhongping'
'Williams, Russell B.'
'O'Neil-Johnson, Mark'
'Eldridge, Gary R.'
'Mangette, John E.'
'Starks, Courtney M.'

_publ_section_title
;
 A Total Synthesis of Bifidenone.
;
_journal_name_full 'The Journal of organic chemistry'
_journal_paper_doi 10.1021/acs.joc.7b00202
_journal_year 2017
_chemical_absolute_configuration ad
_chemical_formula_moiety 'C27 H32 O8'
_chemical_formula_sum 'C27 H32 O8'
_chemical_formula_weight 484.52
_space_group_crystal_system monoclinic
_space_group_IT_number 4
_space_group_name_Hall 'P 2yb'
_space_group_name_H-M_alt 'P 1 21 1'
_symmetry_space_group_name_Hall 'P 2yb'
_symmetry_space_group_name_H-M 'P 1 21 1'
_atom_sites_solution_hydrogens mixed
_atom_sites_solution_primary direct
_atom_sites_solution_secondary difmap
_audit_creation_method SHELXL-2014/6
_cell_angle_alpha 90
_cell_angle_beta 95.4120(10)
_cell_angle_gamma 90
_cell_formula_units_Z 2
_cell_length_a 13.5637(5)
_cell_length_b 6.4493(3)
_cell_length_c 13.7872(6)
_cell_measurement_reflns_used 9928
_cell_measurement_temperature 100(2)
_cell_measurement_theta_max 74.33
_cell_measurement_theta_min 3.22
_cell_volume 1200.68(9)
_computing_cell_refinement 'SAINT V.8.34 (Bruker AXS Inc., 2013)'
_computing_data_collection 'APEX2 v.2014.11-0 (Bruker AXS Inc., 2014)'
_computing_data_reduction 'SAINT Ver. 6.22'
_computing_molecular_graphics 'SHELXL-2014/6 (Sheldrick, 2014)'
_computing_publication_material 'SHELXL-2014/6 (Sheldrick, 2014)'
_computing_structure_refinement 'SHELXL-2014/6 (Sheldrick, 2014)'
_computing_structure_solution 'SHELXTL Ver. 6.14 (Bruker-AXS, 2003)'
_diffrn_ambient_temperature 100(2)
_diffrn_measured_fraction_theta_full 0.995
_diffrn_measured_fraction_theta_max 0.992
_diffrn_measurement_device_type 'Bruker D8 Venture PHOTON 100 CMOS'
_diffrn_measurement_method 'omega and phi scans'
_diffrn_radiation_type CuK\a
_diffrn_radiation_wavelength 1.54178
_diffrn_reflns_av_R_equivalents 0.0257
_diffrn_reflns_av_unetI/netI 0.0117
_diffrn_reflns_Laue_measured_fraction_full 0.995
_diffrn_reflns_Laue_measured_fraction_max 0.992
_diffrn_reflns_limit_h_max 16
_diffrn_reflns_limit_h_min -16
_diffrn_reflns_limit_k_max 7
_diffrn_reflns_limit_k_min -7
_diffrn_reflns_limit_l_max 17
_diffrn_reflns_limit_l_min -17
_diffrn_reflns_number 37673
_diffrn_reflns_point_group_measured_fraction_full 0.979
_diffrn_reflns_point_group_measured_fraction_max 0.968
_diffrn_reflns_theta_full 67.679
_diffrn_reflns_theta_max 74.362
_diffrn_reflns_theta_min 3.273
_diffrn_source 'INCOATEC ImuS micro-focus source'
_exptl_absorpt_coefficient_mu 0.813
_exptl_absorpt_correction_T_max 0.9528
_exptl_absorpt_correction_T_min 0.7925
_exptl_absorpt_correction_type multi-scan
_exptl_absorpt_process_details
;
SADABS  (Bruker-AXS, 2014)
;
_exptl_crystal_colour colorless
_exptl_crystal_density_diffrn 1.340
_exptl_crystal_density_method 'not measured'
_exptl_crystal_description plate
_exptl_crystal_F_000 516
_exptl_crystal_size_max 0.300
_exptl_crystal_size_mid 0.140
_exptl_crystal_size_min 0.060
_refine_diff_density_max 0.216
_refine_diff_density_min -0.142
_refine_diff_density_rms 0.029
_refine_ls_abs_structure_details
;
 Flack x determined using 2057 quotients [(I+)-(I-)]/[(I+)+(I-)]
 (Parsons, Flack and Wagner, Acta Cryst. B69 (2013) 249-259).
;
_refine_ls_abs_structure_Flack 0.01(5)
_refine_ls_extinction_method none
_refine_ls_goodness_of_fit_ref 1.044
_refine_ls_hydrogen_treatment mixed
_refine_ls_matrix_type full
_refine_ls_number_parameters 324
_refine_ls_number_reflns 4737
_refine_ls_number_restraints 1
_refine_ls_restrained_S_all 1.044
_refine_ls_R_factor_all 0.0242
_refine_ls_R_factor_gt 0.0239
_refine_ls_shift/su_max 0.001
_refine_ls_shift/su_mean 0.000
_refine_ls_structure_factor_coef Fsqd
_refine_ls_weighting_details 'w=1/[\s^2^(Fo^2^)+(0.0358P)^2^+0.2209P] where P=(Fo^2^+2Fc^2^)/3'
_refine_ls_weighting_scheme calc
_refine_ls_wR_factor_gt 0.0626
_refine_ls_wR_factor_ref 0.0629
_reflns_Friedel_coverage 0.786
_reflns_Friedel_fraction_full 0.959
_reflns_Friedel_fraction_max 0.939
_reflns_number_gt 4682
_reflns_number_total 4737
_reflns_threshold_expression 'I > 2\s(I)'
_cod_data_source_file jo7b00202_si_002.cif
_cod_data_source_block sad_a
_cod_database_code 4032672
_shelx_space_group_comment
;
The symmetry employed for this shelxl refinement is uniquely defined
by the following loop, which should always be used as a source of
symmetry information in preference to the above space-group names.
They are only intended as comments.
;
_shelx_estimated_absorpt_t_min 0.793
_shelx_estimated_absorpt_t_max 0.953
_shelxl_version_number 2014/6

loop_
_space_group_symop_operation_xyz
'x, y, z'
'-x, y+1/2, -z'

loop_
_atom_site_label
_atom_site_type_symbol
_atom_site_fract_x
_atom_site_fract_y
_atom_site_fract_z
_atom_site_U_iso_or_equiv
_atom_site_adp_type
_atom_site_occupancy
_atom_site_site_symmetry_order
_atom_site_calc_flag
_atom_site_refinement_flags_posn
_atom_site_refinement_flags_adp
C1 C 1.07916(11) 0.3467(3) 0.86789(13) 0.0257(4) Uani 1 1 d . .
C2 C 1.05234(12) 0.3714(3) 0.76373(12) 0.0240(3) Uani 1 1 d . .
H2 H 1.0728 0.4906 0.7304 0.029 Uiso 1 1 calc R U
C3 C 0.99835(11) 0.2236(3) 0.71566(11) 0.0204(3) Uani 1 1 d . .
C4 C 0.95231(11) 0.0413(3) 0.76149(11) 0.0189(3) Uani 1 1 d . .
C5 C 1.02175(12) -0.0370(3) 0.84678(12) 0.0232(3) Uani 1 1 d . .
H5A H 1.0788 -0.1081 0.8215 0.028 Uiso 1 1 calc R U
H5B H 0.9864 -0.1396 0.8841 0.028 Uiso 1 1 calc R U
C6 C 1.06005(12) 0.1395(3) 0.91512(12) 0.0255(4) Uani 1 1 d . .
H6A H 1.0114 0.1618 0.9633 0.031 Uiso 1 1 calc R U
H6B H 1.1226 0.0930 0.9515 0.031 Uiso 1 1 calc R U
C7 C 0.93378(12) 0.0115(3) 0.59658(12) 0.0274(4) Uani 1 1 d . .
H7A H 0.8616 0.0269 0.5797 0.033 Uiso 1 1 calc R U
H7B H 0.9629 -0.0555 0.5413 0.033 Uiso 1 1 calc R U
C8 C 0.84297(11) 0.0849(2) 0.78152(11) 0.0188(3) Uani 1 1 d . .
H8 H 0.8091(14) 0.134(3) 0.7179(14) 0.023 Uiso 1 1 d . U
C9 C 0.79399(13) -0.1145(3) 0.81329(15) 0.0305(4) Uani 1 1 d . .
H9A H 0.8194 -0.1484 0.8803 0.046 Uiso 1 1 calc R U
H9B H 0.8090 -0.2282 0.7699 0.046 Uiso 1 1 calc R U
H9C H 0.7221 -0.0945 0.8100 0.046 Uiso 1 1 calc R U
C10 C 0.83101(11) 0.2624(3) 0.85439(11) 0.0202(3) Uani 1 1 d . .
H10A H 0.8637 0.2227 0.9190 0.024 Uiso 1 1 calc R U
H10B H 0.8645 0.3880 0.8324 0.024 Uiso 1 1 calc R U
C11 C 0.67987(11) 0.2577(2) 0.94792(11) 0.0186(3) Uani 1 1 d . .
H11 H 0.7199 0.1979 1.0009 0.022 Uiso 1 1 calc R U
C12 C 0.72326(11) 0.3121(2) 0.86417(11) 0.0181(3) Uani 1 1 d . .
C13 C 0.66349(11) 0.4086(2) 0.78907(10) 0.0177(3) Uani 1 1 d . .
H13 H 0.6911 0.4501 0.7313 0.021 Uiso 1 1 calc R U
C14 C 0.56476(11) 0.4435(2) 0.79876(10) 0.0169(3) Uani 1 1 d . .
C15 C 0.52005(10) 0.3798(2) 0.88095(11) 0.0167(3) Uani 1 1 d . .
C16 C 0.57944(11) 0.2881(2) 0.95660(11) 0.0186(3) Uani 1 1 d . .
H16 H 0.5516 0.2462 1.0142 0.022 Uiso 1 1 calc R U
C17 C 0.37246(11) 0.3031(3) 0.95355(11) 0.0205(3) Uani 1 1 d . .
H17A H 0.3881 0.1551 0.9500 0.031 Uiso 1 1 calc R U
H17B H 0.3006 0.3225 0.9421 0.031 Uiso 1 1 calc R U
H17C H 0.3958 0.3562 1.0183 0.031 Uiso 1 1 calc R U
C18 C 0.47720(11) 0.7349(2) 0.73764(10) 0.0170(3) Uani 1 1 d . .
C19 C 0.41958(11) 0.8329(2) 0.65062(10) 0.0156(3) Uani 1 1 d . .
C20 C 0.46893(11) 1.0265(3) 0.61219(12) 0.0217(3) Uani 1 1 d . .
H20A H 0.5270 0.9897 0.5773 0.026 Uiso 1 1 calc R U
H20B H 0.4896 1.1246 0.6655 0.026 Uiso 1 1 calc R U
C21 C 0.38385(12) 1.1170(3) 0.54181(13) 0.0256(4) Uani 1 1 d . .
H21A H 0.4023 1.1200 0.4740 0.031 Uiso 1 1 calc R U
H21B H 0.3667 1.2592 0.5614 0.031 Uiso 1 1 calc R U
C22 C 0.33044(11) 0.7661(3) 0.50763(11) 0.0195(3) Uani 1 1 d . .
C23 C 0.31136(11) 0.9002(3) 0.66143(11) 0.0182(3) Uani 1 1 d . .
C24 C 0.29625(11) 0.9644(3) 0.55191(11) 0.0201(3) Uani 1 1 d . .
C25 C 0.24507(12) 0.7207(3) 0.68686(12) 0.0255(3) Uani 1 1 d . .
H25A H 0.2639 0.6760 0.7540 0.038 Uiso 1 1 calc R U
H25B H 0.2529 0.6048 0.6423 0.038 Uiso 1 1 calc R U
H25C H 0.1758 0.7662 0.6806 0.038 Uiso 1 1 calc R U
C26 C 0.30061(13) 1.0782(3) 0.73252(13) 0.0282(4) Uani 1 1 d . .
H26A H 0.2319 1.1272 0.7262 0.042 Uiso 1 1 calc R U
H26B H 0.3447 1.1920 0.7178 0.042 Uiso 1 1 calc R U
H26C H 0.3183 1.0297 0.7993 0.042 Uiso 1 1 calc R U
C27 C 0.19582(12) 1.0404(3) 0.50961(13) 0.0296(4) Uani 1 1 d . .
H27A H 0.1983 1.0735 0.4405 0.044 Uiso 1 1 calc R U
H27B H 0.1778 1.1650 0.5446 0.044 Uiso 1 1 calc R U
H27C H 0.1463 0.9320 0.5163 0.044 Uiso 1 1 calc R U
O1 O 1.12028(9) 0.4857(2) 0.91719(10) 0.0373(3) Uani 1 1 d . .
O2 O 0.97947(9) 0.2127(2) 0.61788(8) 0.0269(3) Uani 1 1 d . .
O3 O 0.95270(8) -0.10661(19) 0.68142(8) 0.0244(2) Uani 1 1 d . .
O4 O 0.50645(7) 0.53913(17) 0.72083(7) 0.0177(2) Uani 1 1 d . .
O5 O 0.42066(7) 0.41413(17) 0.88053(7) 0.0187(2) Uani 1 1 d . .
O6 O 0.49576(9) 0.82817(18) 0.81214(8) 0.0249(3) Uani 1 1 d . .
O7 O 0.40670(7) 0.68822(17) 0.56849(7) 0.0178(2) Uani 1 1 d . .
O8 O 0.30157(8) 0.6791(2) 0.43301(8) 0.0278(3) Uani 1 1 d . .

loop_
_atom_site_aniso_label
_atom_site_aniso_U_11
_atom_site_aniso_U_22
_atom_site_aniso_U_33
_atom_site_aniso_U_23
_atom_site_aniso_U_13
_atom_site_aniso_U_12
C1 0.0142(7) 0.0284(9) 0.0338(9) -0.0071(7) -0.0004(6) 0.0025(6)
C2 0.0195(7) 0.0210(9) 0.0321(9) 0.0014(6) 0.0057(6) -0.0017(6)
C3 0.0166(7) 0.0235(8) 0.0214(7) 0.0022(6) 0.0038(5) 0.0034(6)
C4 0.0186(7) 0.0170(8) 0.0212(7) -0.0026(6) 0.0019(5) 0.0006(6)
C5 0.0218(7) 0.0216(8) 0.0258(8) 0.0030(6) 0.0005(6) 0.0035(6)
C6 0.0193(7) 0.0342(10) 0.0221(8) -0.0019(7) -0.0026(6) 0.0042(6)
C7 0.0264(8) 0.0334(10) 0.0225(8) -0.0067(7) 0.0029(6) 0.0008(7)
C8 0.0163(7) 0.0190(8) 0.0209(7) -0.0011(6) 0.0015(6) -0.0001(6)
C9 0.0261(8) 0.0208(9) 0.0459(10) -0.0031(7) 0.0107(7) -0.0041(7)
C10 0.0177(7) 0.0201(8) 0.0226(7) -0.0018(6) 0.0013(5) 0.0006(6)
C11 0.0201(7) 0.0169(8) 0.0183(7) 0.0004(5) -0.0012(5) 0.0016(6)
C12 0.0172(7) 0.0165(8) 0.0203(7) -0.0029(6) 0.0008(5) 0.0000(6)
C13 0.0223(7) 0.0149(7) 0.0164(7) -0.0009(6) 0.0038(5) -0.0013(6)
C14 0.0210(7) 0.0140(8) 0.0149(6) 0.0001(5) -0.0020(5) 0.0013(5)
C15 0.0170(7) 0.0141(7) 0.0188(7) -0.0023(5) 0.0013(5) 0.0006(5)
C16 0.0221(7) 0.0170(8) 0.0170(7) 0.0004(5) 0.0028(5) 0.0011(6)
C17 0.0195(7) 0.0211(8) 0.0212(7) 0.0022(6) 0.0039(5) -0.0011(6)
C18 0.0176(6) 0.0163(8) 0.0175(7) 0.0012(6) 0.0028(5) -0.0009(6)
C19 0.0178(7) 0.0149(7) 0.0144(6) -0.0017(5) 0.0022(5) -0.0008(5)
C20 0.0195(7) 0.0206(9) 0.0249(8) 0.0055(6) 0.0017(6) -0.0036(6)
C21 0.0240(8) 0.0234(9) 0.0288(8) 0.0096(7) -0.0004(6) -0.0019(6)
C22 0.0144(6) 0.0270(9) 0.0170(7) 0.0016(6) 0.0021(5) 0.0009(6)
C23 0.0173(7) 0.0193(8) 0.0181(7) -0.0019(6) 0.0028(5) 0.0001(6)
C24 0.0184(7) 0.0210(8) 0.0207(7) 0.0021(6) 0.0004(5) 0.0007(6)
C25 0.0230(8) 0.0284(9) 0.0263(8) -0.0002(7) 0.0093(6) -0.0047(7)
C26 0.0285(8) 0.0277(10) 0.0286(8) -0.0106(7) 0.0042(7) 0.0049(7)
C27 0.0230(8) 0.0311(10) 0.0336(9) 0.0003(7) -0.0030(7) 0.0078(7)
O1 0.0288(6) 0.0328(7) 0.0479(8) -0.0143(6) -0.0085(6) -0.0005(5)
O2 0.0283(6) 0.0325(7) 0.0204(5) 0.0021(5) 0.0040(4) -0.0006(5)
O3 0.0265(6) 0.0225(6) 0.0242(6) -0.0067(5) 0.0029(4) 0.0012(5)
O4 0.0218(5) 0.0164(6) 0.0145(5) 0.0002(4) -0.0006(4) 0.0025(4)
O5 0.0170(5) 0.0195(6) 0.0196(5) 0.0024(4) 0.0023(4) 0.0018(4)
O6 0.0372(6) 0.0195(6) 0.0167(5) -0.0019(5) -0.0036(4) 0.0018(5)
O7 0.0187(5) 0.0206(6) 0.0139(5) -0.0023(4) 0.0006(4) 0.0022(4)
O8 0.0240(6) 0.0394(8) 0.0192(5) -0.0069(5) -0.0022(4) 0.0054(5)

loop_
_atom_type_symbol
_atom_type_description
_atom_type_scat_dispersion_real
_atom_type_scat_dispersion_imag
_atom_type_scat_source
C C 0.0181 0.0091 'International Tables Vol C Tables 4.2.6.8 and 6.1.1.4'
H H 0.0000 0.0000 'International Tables Vol C Tables 4.2.6.8 and 6.1.1.4'
O O 0.0492 0.0322 'International Tables Vol C Tables 4.2.6.8 and 6.1.1.4'

loop_
_geom_angle_atom_site_label_1
_geom_angle_atom_site_label_2
_geom_angle_atom_site_label_3
_geom_angle
O1 C1 C2 121.62(17)
O1 C1 C6 119.50(16)
C2 C1 C6 118.81(15)
C3 C2 C1 118.96(15)
C3 C2 H2 120.5
C1 C2 H2 120.5
C2 C3 O2 125.08(15)
C2 C3 C4 125.46(14)
O2 C3 C4 109.44(13)
O3 C4 C3 99.36(12)
O3 C4 C5 108.74(12)
C3 C4 C5 109.52(13)
O3 C4 C8 108.85(12)
C3 C4 C8 111.98(13)
C5 C4 C8 116.91(13)
C4 C5 C6 112.13(14)
C4 C5 H5A 109.2
C6 C5 H5A 109.2
C4 C5 H5B 109.2
C6 C5 H5B 109.2
H5A C5 H5B 107.9
C1 C6 C5 116.76(14)
C1 C6 H6A 108.1
C5 C6 H6A 108.1
C1 C6 H6B 108.1
C5 C6 H6B 108.1
H6A C6 H6B 107.3
O3 C7 O2 106.00(12)
O3 C7 H7A 110.5
O2 C7 H7A 110.5
O3 C7 H7B 110.5
O2 C7 H7B 110.5
H7A C7 H7B 108.7
C9 C8 C10 111.24(13)
C9 C8 C4 110.20(13)
C10 C8 C4 114.17(12)
C9 C8 H8 110.0(12)
C10 C8 H8 105.4(12)
C4 C8 H8 105.5(11)
C8 C9 H9A 109.5
C8 C9 H9B 109.5
H9A C9 H9B 109.5
C8 C9 H9C 109.5
H9A C9 H9C 109.5
H9B C9 H9C 109.5
C12 C10 C8 112.14(12)
C12 C10 H10A 109.2
C8 C10 H10A 109.2
C12 C10 H10B 109.2
C8 C10 H10B 109.2
H10A C10 H10B 107.9
C12 C11 C16 122.03(14)
C12 C11 H11 119.0
C16 C11 H11 119.0
C11 C12 C13 117.76(13)
C11 C12 C10 120.56(14)
C13 C12 C10 121.65(13)
C14 C13 C12 120.12(13)
C14 C13 H13 119.9
C12 C13 H13 119.9
C13 C14 C15 122.11(13)
C13 C14 O4 118.48(12)
C15 C14 O4 119.35(13)
O5 C15 C16 125.09(13)
O5 C15 C14 116.93(13)
C16 C15 C14 117.98(13)
C15 C16 C11 119.89(14)
C15 C16 H16 120.1
C11 C16 H16 120.1
O5 C17 H17A 109.5
O5 C17 H17B 109.5
H17A C17 H17B 109.5
O5 C17 H17C 109.5
H17A C17 H17C 109.5
H17B C17 H17C 109.5
O6 C18 O4 125.17(14)
O6 C18 C19 121.59(14)
O4 C18 C19 113.22(12)
O7 C19 C18 111.28(12)
O7 C19 C20 105.99(11)
C18 C19 C20 113.93(12)
O7 C19 C23 101.98(11)
C18 C19 C23 117.71(12)
C20 C19 C23 104.67(12)
C19 C20 C21 101.50(12)
C19 C20 H20A 111.5
C21 C20 H20A 111.5
C19 C20 H20B 111.5
C21 C20 H20B 111.5
H20A C20 H20B 109.3
C20 C21 C24 103.59(13)
C20 C21 H21A 111.0
C24 C21 H21A 111.0
C20 C21 H21B 111.0
C24 C21 H21B 111.0
H21A C21 H21B 109.0
O8 C22 O7 121.32(15)
O8 C22 C24 130.78(14)
O7 C22 C24 107.90(12)
C26 C23 C25 109.20(13)
C26 C23 C19 114.90(13)
C25 C23 C19 113.14(13)
C26 C23 C24 114.23(14)
C25 C23 C24 113.39(13)
C19 C23 C24 91.17(11)
C22 C24 C27 114.75(14)
C22 C24 C21 103.46(13)
C27 C24 C21 115.31(14)
C22 C24 C23 98.58(12)
C27 C24 C23 119.38(13)
C21 C24 C23 102.84(12)
C23 C25 H25A 109.5
C23 C25 H25B 109.5
H25A C25 H25B 109.5
C23 C25 H25C 109.5
H25A C25 H25C 109.5
H25B C25 H25C 109.5
C23 C26 H26A 109.5
C23 C26 H26B 109.5
H26A C26 H26B 109.5
C23 C26 H26C 109.5
H26A C26 H26C 109.5
H26B C26 H26C 109.5
C24 C27 H27A 109.5
C24 C27 H27B 109.5
H27A C27 H27B 109.5
C24 C27 H27C 109.5
H27A C27 H27C 109.5
H27B C27 H27C 109.5
C3 O2 C7 106.54(13)
C7 O3 C4 105.25(12)
C18 O4 C14 115.45(11)
C15 O5 C17 115.41(12)
C22 O7 C19 105.59(11)

loop_
_geom_bond_atom_site_label_1
_geom_bond_atom_site_label_2
_geom_bond_distance
C1 O1 1.227(2)
C1 C2 1.457(2)
C1 C6 1.520(3)
C2 C3 1.339(2)
C2 H2 0.9500
C3 O2 1.3502(19)
C3 C4 1.499(2)
C4 O3 1.4594(18)
C4 C5 1.522(2)
C4 C8 1.560(2)
C5 C6 1.537(2)
C5 H5A 0.9900
C5 H5B 0.9900
C6 H6A 0.9900
C6 H6B 0.9900
C7 O3 1.399(2)
C7 O2 1.456(2)
C7 H7A 0.9900
C7 H7B 0.9900
C8 C9 1.530(2)
C8 C10 1.542(2)
C8 H8 1.00(2)
C9 H9A 0.9800
C9 H9B 0.9800
C9 H9C 0.9800
C10 C12 1.515(2)
C10 H10A 0.9900
C10 H10B 0.9900
C11 C12 1.389(2)
C11 C16 1.393(2)
C11 H11 0.9500
C12 C13 1.399(2)
C13 C14 1.377(2)
C13 H13 0.9500
C14 C15 1.397(2)
C14 O4 1.4143(16)
C15 O5 1.3656(17)
C15 C16 1.388(2)
C16 H16 0.9500
C17 O5 1.4415(18)
C17 H17A 0.9800
C17 H17B 0.9800
C17 H17C 0.9800
C18 O6 1.1963(19)
C18 O4 1.3502(19)
C18 C19 1.508(2)
C19 O7 1.4652(17)
C19 C20 1.534(2)
C19 C23 1.551(2)
C20 C21 1.550(2)
C20 H20A 0.9900
C20 H20B 0.9900
C21 C24 1.559(2)
C21 H21A 0.9900
C21 H21B 0.9900
C22 O8 1.2047(19)
C22 O7 1.3648(18)
C22 C24 1.509(2)
C23 C26 1.525(2)
C23 C25 1.527(2)
C23 C24 1.561(2)
C24 C27 1.512(2)
C25 H25A 0.9800
C25 H25B 0.9800
C25 H25C 0.9800
C26 H26A 0.9800
C26 H26B 0.9800
C26 H26C 0.9800
C27 H27A 0.9800
C27 H27B 0.9800
C27 H27C 0.9800
